data_7033979
loop_
_publ_author_name
'Zhang, Yuan-Yuan'
'Zhao, Hong'
'Yang, En-Cui'
'Liu, Zhong-Yi'
'Shang, Qiu'
'Zhao, Xiao-Jun'

_publ_section_title
;
 Triazolate-based 3D frameworks and a 2D layer with centrosymmetric
 Cu(II)7, Cu(II)5, Cu(II)4 clusters and tunable interlayer/interchain
 compactness: hydrothermal syntheses, crystal structures and magnetic
 properties.
;
_journal_issue 12
_journal_name_full 'Dalton transactions (Cambridge, England : 2003)'
_journal_page_first 5826
_journal_page_last 5836
_journal_paper_doi 10.1039/c4dt04013a
_journal_volume 44
_journal_year 2015
_chemical_formula_sum 'C20 H20 Cu5 N6 O14'
_chemical_formula_weight 886.12
_chemical_name_systematic
; 
 ? 
;
_space_group_IT_number 2
_symmetry_cell_setting triclinic
_symmetry_space_group_name_Hall '-P 1'
_symmetry_space_group_name_H-M 'P -1'
_atom_sites_solution_hydrogens geom
_atom_sites_solution_primary direct
_atom_sites_solution_secondary difmap
_audit_creation_method SHELXL-97
_audit_update_record
;
2015-02-01 deposited with the CCDC.
2015-02-10 downloaded from the CCDC.
;
_cell_angle_alpha 113.9400(10)
_cell_angle_beta 94.1230(10)
_cell_angle_gamma 95.5090(10)
_cell_formula_units_Z 1
_cell_length_a 8.3870(6)
_cell_length_b 8.4427(7)
_cell_length_c 10.0939(8)
_cell_measurement_reflns_used 2566
_cell_measurement_temperature 173(2)
_cell_measurement_theta_max 28.36
_cell_measurement_theta_min 2.22
_cell_volume 645.39(9)
_computing_cell_refinement 'Bruker SMART'
_computing_data_collection 'Bruker SMART'
_computing_data_reduction 'Bruker SAINT'
_computing_molecular_graphics 'Bruker SHELXTL'
_computing_publication_material 'Bruker SHELXTL'
_computing_structure_refinement 'SHELXL-97 (Sheldrick, 1997)'
_computing_structure_solution 'SHELXS-97 (Sheldrick, 1990)'
_diffrn_ambient_temperature 173(2)
_diffrn_measured_fraction_theta_full 0.994
_diffrn_measured_fraction_theta_max 0.994
_diffrn_measurement_device_type 'CCD area detector'
_diffrn_measurement_method 'phi and omega scans'
_diffrn_radiation_monochromator graphite
_diffrn_radiation_source 'fine-focus sealed tube'
_diffrn_radiation_type MoK\a
_diffrn_radiation_wavelength 0.71073
_diffrn_reflns_av_R_equivalents 0.0108
_diffrn_reflns_av_unetI/netI 0.0217
_diffrn_reflns_limit_h_max 9
_diffrn_reflns_limit_h_min -9
_diffrn_reflns_limit_k_max 10
_diffrn_reflns_limit_k_min -9
_diffrn_reflns_limit_l_max 9
_diffrn_reflns_limit_l_min -12
_diffrn_reflns_number 3339
_diffrn_reflns_theta_full 25.02
_diffrn_reflns_theta_max 25.02
_diffrn_reflns_theta_min 2.22
_exptl_absorpt_coefficient_mu 4.139
_exptl_absorpt_correction_T_max 0.5756
_exptl_absorpt_correction_T_min 0.5229
_exptl_absorpt_correction_type multi-scan
_exptl_absorpt_process_details SADABS
_exptl_crystal_colour BLUE
_exptl_crystal_density_diffrn 2.280
_exptl_crystal_density_meas ?
_exptl_crystal_density_method 'not measured'
_exptl_crystal_description BLOCK
_exptl_crystal_F_000 439
_exptl_crystal_size_max 0.18
_exptl_crystal_size_mid 0.17
_exptl_crystal_size_min 0.15
_refine_diff_density_max 0.458
_refine_diff_density_min -0.337
_refine_diff_density_rms 0.085
_refine_ls_extinction_method none
_refine_ls_goodness_of_fit_ref 1.055
_refine_ls_hydrogen_treatment constr
_refine_ls_matrix_type full
_refine_ls_number_parameters 205
_refine_ls_number_reflns 2253
_refine_ls_number_restraints 0
_refine_ls_restrained_S_all 1.055
_refine_ls_R_factor_all 0.0243
_refine_ls_R_factor_gt 0.0219
_refine_ls_shift/su_max 0.001
_refine_ls_shift/su_mean 0.000
_refine_ls_structure_factor_coef Fsqd
_refine_ls_weighting_details 'calc w=1/[\s^2^(Fo^2^)+(0.0286P)^2^+0.7539P] where P=(Fo^2^+2Fc^2^)/3'
_refine_ls_weighting_scheme calc
_refine_ls_wR_factor_gt 0.0540
_refine_ls_wR_factor_ref 0.0553
_reflns_number_gt 2088
_reflns_number_total 2253
_reflns_threshold_expression >2sigma(I)
_cod_data_source_file c4dt04013a2.cif
_cod_data_source_block n130724a
_cod_depositor_comments
;
The following automatic conversions were performed:

'_symmetry_cell_setting' value 'Triclinic' changed to 'triclinic'
according to
/usr/data/users/saulius/crontab/automatic-downloads/rss-feeds/RSC/lib/dictionaries/cif_core.dic
dictionary named 'cif_core.dic' version 2.4.2 from 2011-04-26.

'_exptl_absorpt_correction_type' value 'MULTI-SCAN' changed to
'multi-scan' according to
/usr/data/users/saulius/crontab/automatic-downloads/rss-feeds/RSC/lib/dictionaries/cif_core.dic
dictionary named 'cif_core.dic' version 2.4.2 from 2011-04-26.

'_exptl_crystal_density_meas' value 'NONE' was changed to '?' - the
value is perceived as not measured.

Automatic conversion script
Id: cif_fix_values 3008 2015-01-20 13:52:24Z robertas 

 Adding full bibliography for 7033976--7033979.cif.
;
_cod_original_sg_symbol_H-M P-1
_cod_database_code 7033979

loop_
_symmetry_equiv_pos_as_xyz
'x, y, z'
'-x, -y, -z'

loop_
_atom_site_label
_atom_site_type_symbol
_atom_site_fract_x
_atom_site_fract_y
_atom_site_fract_z
_atom_site_U_iso_or_equiv
_atom_site_adp_type
_atom_site_occupancy
_atom_site_symmetry_multiplicity
_atom_site_calc_flag
_atom_site_refinement_flags
Cu1 Cu 0.29259(4) 0.23314(4) 0.61551(3) 0.00782(10) Uani 1 1 d .
Cu2 Cu 0.11009(3) -0.14677(4) 0.49238(3) 0.00618(10) Uani 1 1 d .
Cu3 Cu 0.5000 0.5000 0.5000 0.00822(12) Uani 1 2 d S
O1 O 0.2919(2) -0.1598(2) 0.6178(2) 0.0097(4) Uani 1 1 d .
O2 O 0.4136(2) 0.1198(2) 0.71387(19) 0.0087(4) Uani 1 1 d .
O3 O 0.7382(2) 0.0653(2) 0.61454(19) 0.0097(4) Uani 1 1 d .
O4 O 0.8413(2) 0.2689(3) 0.8338(2) 0.0174(4) Uani 1 1 d .
O5 O 0.4870(2) 0.3591(2) 0.6066(2) 0.0121(4) Uani 1 1 d .
H5' H 0.5609 0.2975 0.6031 0.018 Uiso 1 1 d R
O6 O 0.0789(2) 0.1340(2) 0.62684(19) 0.0074(4) Uani 1 1 d .
H6' H 0.0627 0.1637 0.7143 0.011 Uiso 1 1 d R
O7W O 0.8311(3) 0.5149(3) 0.1250(2) 0.0268(5) Uani 1 1 d .
H7A H 0.8122 0.4349 0.0401 0.040 Uiso 1 1 d R
H7B H 0.9257 0.5658 0.1376 0.040 Uiso 1 1 d R
N1 N 0.2652(3) 0.4208(3) 0.4298(2) 0.0089(5) Uani 1 1 d .
N2 N 0.1873(2) 0.3268(3) 0.4889(2) 0.0088(5) Uani 1 1 d .
N3 N 0.0340(3) 0.2792(3) 0.4291(2) 0.0082(5) Uani 1 1 d .
C1 C 0.0143(3) 0.3455(3) 0.3290(3) 0.0090(5) Uani 1 1 d .
H1 H -0.0827 0.3326 0.2687 0.011 Uiso 1 1 calc R
C2 C 0.1598(3) 0.4348(3) 0.3302(3) 0.0091(5) Uani 1 1 d .
H2 H 0.1820 0.4958 0.2711 0.011 Uiso 1 1 calc R
C3 C 0.5299(3) -0.0823(3) 0.7814(3) 0.0074(5) Uani 1 1 d .
C4 C 0.6874(3) 0.0105(3) 0.8218(3) 0.0084(5) Uani 1 1 d .
C5 C 0.7913(3) -0.0170(4) 0.9209(3) 0.0111(6) Uani 1 1 d .
H5 H 0.8962 0.0483 0.9515 0.013 Uiso 1 1 calc R
C6 C 0.7452(3) -0.1382(4) 0.9768(3) 0.0141(6) Uani 1 1 d .
H6 H 0.8182 -0.1551 1.0448 0.017 Uiso 1 1 calc R
C7 C 0.5923(3) -0.2343(4) 0.9327(3) 0.0124(6) Uani 1 1 d .
H7 H 0.5608 -0.3192 0.9686 0.015 Uiso 1 1 calc R
C8 C 0.4863(3) -0.2054(3) 0.8361(3) 0.0100(5) Uani 1 1 d .
H8 H 0.3815 -0.2708 0.8064 0.012 Uiso 1 1 calc R
C9 C 0.4031(3) -0.0371(3) 0.6960(3) 0.0076(5) Uani 1 1 d .
C10 C 0.7575(3) 0.1276(3) 0.7541(3) 0.0087(5) Uani 1 1 d .

loop_
_atom_site_aniso_label
_atom_site_aniso_U_11
_atom_site_aniso_U_22
_atom_site_aniso_U_33
_atom_site_aniso_U_23
_atom_site_aniso_U_13
_atom_site_aniso_U_12
Cu1 0.00422(16) 0.00985(17) 0.01195(18) 0.00808(14) -0.00129(12) -0.00178(12)
Cu2 0.00403(16) 0.00851(17) 0.00690(17) 0.00482(13) -0.00058(12) -0.00144(12)
Cu3 0.0049(2) 0.0089(2) 0.0127(2) 0.00705(19) 0.00065(18) -0.00166(17)
O1 0.0068(9) 0.0118(9) 0.0107(9) 0.0061(8) -0.0013(7) -0.0027(7)
O2 0.0081(9) 0.0090(9) 0.0105(9) 0.0060(8) -0.0009(7) 0.0001(7)
O3 0.0084(9) 0.0131(9) 0.0073(9) 0.0046(8) 0.0009(7) -0.0023(7)
O4 0.0216(11) 0.0155(10) 0.0111(10) 0.0039(8) 0.0019(8) -0.0086(8)
O5 0.0054(9) 0.0145(10) 0.0213(11) 0.0128(8) 0.0007(8) 0.0000(7)
O6 0.0073(9) 0.0106(9) 0.0051(9) 0.0044(7) 0.0001(7) 0.0004(7)
O7W 0.0320(13) 0.0237(12) 0.0156(11) 0.0011(9) -0.0009(9) -0.0028(10)
N1 0.0087(11) 0.0079(11) 0.0121(12) 0.0060(9) 0.0032(9) 0.0006(9)
N2 0.0055(11) 0.0099(11) 0.0111(12) 0.0049(9) 0.0017(9) -0.0014(9)
N3 0.0059(10) 0.0094(11) 0.0089(11) 0.0039(9) -0.0001(9) -0.0003(8)
C1 0.0104(13) 0.0114(13) 0.0064(13) 0.0051(11) -0.0005(10) 0.0014(10)
C2 0.0122(13) 0.0092(13) 0.0078(13) 0.0051(11) 0.0022(11) 0.0019(10)
C3 0.0080(12) 0.0080(12) 0.0059(13) 0.0023(10) 0.0013(10) 0.0015(10)
C4 0.0092(12) 0.0105(13) 0.0050(13) 0.0025(10) 0.0009(10) 0.0019(10)
C5 0.0075(13) 0.0177(14) 0.0087(13) 0.0063(11) -0.0001(10) 0.0017(11)
C6 0.0136(14) 0.0228(15) 0.0101(14) 0.0100(12) 0.0012(11) 0.0067(11)
C7 0.0164(14) 0.0150(14) 0.0109(14) 0.0094(11) 0.0058(11) 0.0045(11)
C8 0.0104(13) 0.0101(13) 0.0098(13) 0.0038(11) 0.0043(11) 0.0023(10)
C9 0.0064(12) 0.0138(14) 0.0037(12) 0.0042(10) 0.0032(10) 0.0013(10)
C10 0.0044(12) 0.0125(13) 0.0114(14) 0.0067(11) 0.0021(10) 0.0029(10)

loop_
_atom_type_symbol
_atom_type_description
_atom_type_scat_dispersion_real
_atom_type_scat_dispersion_imag
_atom_type_scat_source
C C 0.0033 0.0016 'International Tables Vol C Tables 4.2.6.8 and 6.1.1.4'
H H 0.0000 0.0000 'International Tables Vol C Tables 4.2.6.8 and 6.1.1.4'
N N 0.0061 0.0033 'International Tables Vol C Tables 4.2.6.8 and 6.1.1.4'
O O 0.0106 0.0060 'International Tables Vol C Tables 4.2.6.8 and 6.1.1.4'
Cu Cu 0.3201 1.2651 'International Tables Vol C Tables 4.2.6.8 and 6.1.1.4'

loop_
_geom_angle_atom_site_label_1
_geom_angle_atom_site_label_2
_geom_angle_atom_site_label_3
_geom_angle
_geom_angle_site_symmetry_1
_geom_angle_site_symmetry_3
O5 Cu1 O6 171.59(8) . .
O5 Cu1 O2 89.66(8) . .
O6 Cu1 O2 97.45(7) . .
O5 Cu1 N2 86.80(8) . .
O6 Cu1 N2 86.81(8) . .
O2 Cu1 N2 170.82(8) . .
O1 Cu2 O6 177.36(7) . 2_556
O1 Cu2 O3 89.82(8) . 2_656
O6 Cu2 O3 92.71(7) 2_556 2_656
O1 Cu2 N3 89.01(8) . 2_556
O6 Cu2 N3 88.69(8) 2_556 2_556
O3 Cu2 N3 167.71(8) 2_656 2_556
O1 Cu2 O6 97.47(7) . .
O6 Cu2 O6 81.79(7) 2_556 .
O3 Cu2 O6 89.04(7) 2_656 .
N3 Cu2 O6 103.24(8) 2_556 .
O5 Cu3 O5 180.0 2_666 .
O5 Cu3 N1 88.31(8) 2_666 2_666
O5 Cu3 N1 91.69(8) . 2_666
O5 Cu3 N1 91.69(8) 2_666 .
O5 Cu3 N1 88.31(8) . .
N1 Cu3 N1 180.0 2_666 .
C9 O1 Cu2 127.21(17) . .
C9 O2 Cu1 131.28(17) . .
C10 O3 Cu2 121.17(16) . 2_656
Cu1 O5 Cu3 123.41(10) . .
Cu1 O5 H5' 107.8 . .
Cu3 O5 H5' 117.6 . .
Cu1 O6 Cu2 120.92(9) . 2_556
Cu1 O6 Cu2 95.86(7) . .
Cu2 O6 Cu2 98.21(7) 2_556 .
Cu1 O6 H6' 110.5 . .
Cu2 O6 H6' 111.7 2_556 .
Cu2 O6 H6' 118.7 . .
H7A O7W H7B 109.3 . .
N2 N1 C2 107.6(2) . .
N2 N1 Cu3 116.67(17) . .
C2 N1 Cu3 135.69(18) . .
N1 N2 N3 110.1(2) . .
N1 N2 Cu1 124.18(17) . .
N3 N2 Cu1 124.66(17) . .
N2 N3 C1 107.3(2) . .
N2 N3 Cu2 117.43(17) . 2_556
C1 N3 Cu2 135.18(18) . 2_556
N3 C1 C2 107.3(2) . .
N3 C1 H1 126.3 . .
C2 C1 H1 126.3 . .
N1 C2 C1 107.7(2) . .
N1 C2 H2 126.2 . .
C1 C2 H2 126.2 . .
C8 C3 C4 119.2(2) . .
C8 C3 C9 118.9(2) . .
C4 C3 C9 121.5(2) . .
C5 C4 C3 118.8(2) . .
C5 C4 C10 116.6(2) . .
C3 C4 C10 124.4(2) . .
C4 C5 C6 121.4(2) . .
C4 C5 H5 119.3 . .
C6 C5 H5 119.3 . .
C7 C6 C5 119.8(3) . .
C7 C6 H6 120.1 . .
C5 C6 H6 120.1 . .
C8 C7 C6 119.4(3) . .
C8 C7 H7 120.3 . .
C6 C7 H7 120.3 . .
C7 C8 C3 121.4(2) . .
C7 C8 H8 119.3 . .
C3 C8 H8 119.3 . .
O2 C9 O1 126.7(2) . .
O2 C9 C3 116.7(2) . .
O1 C9 C3 116.6(2) . .
O4 C10 O3 123.9(2) . .
O4 C10 C4 119.2(2) . .
O3 C10 C4 116.5(2) . .

loop_
_geom_bond_atom_site_label_1
_geom_bond_atom_site_label_2
_geom_bond_distance
_geom_bond_site_symmetry_2
Cu1 O5 1.8872(18) .
Cu1 O6 1.9353(17) .
Cu1 O2 1.9353(18) .
Cu1 N2 1.957(2) .
Cu2 O1 1.9516(18) .
Cu2 O6 1.9588(18) 2_556
Cu2 O3 1.9722(17) 2_656
Cu2 N3 1.984(2) 2_556
Cu2 O6 2.2555(18) .
Cu3 O5 1.9019(19) 2_666
Cu3 O5 1.9019(19) .
Cu3 N1 1.997(2) 2_666
Cu3 N1 1.997(2) .
O1 C9 1.269(3) .
O2 C9 1.256(3) .
O3 C10 1.279(3) .
O3 Cu2 1.9722(17) 2_656
O4 C10 1.242(3) .
O5 H5' 0.8399 .
O6 Cu2 1.9588(18) 2_556
O6 H6' 0.8399 .
O7W H7A 0.8400 .
O7W H7B 0.8400 .
N1 N2 1.324(3) .
N1 C2 1.340(4) .
N2 N3 1.331(3) .
N3 C1 1.347(3) .
N3 Cu2 1.984(2) 2_556
C1 C2 1.368(4) .
C1 H1 0.9500 .
C2 H2 0.9500 .
C3 C8 1.393(4) .
C3 C4 1.411(4) .
C3 C9 1.494(4) .
C4 C5 1.385(4) .
C4 C10 1.511(4) .
C5 C6 1.393(4) .
C5 H5 0.9500 .
C6 C7 1.388(4) .
C6 H6 0.9500 .
C7 C8 1.382(4) .
C7 H7 0.9500 .
C8 H8 0.9500 .

loop_
_geom_torsion_atom_site_label_1
_geom_torsion_atom_site_label_2
_geom_torsion_atom_site_label_3
_geom_torsion_atom_site_label_4
_geom_torsion
_geom_torsion_site_symmetry_1
_geom_torsion_site_symmetry_4
O6 Cu2 O1 C9 -105.7(15) 2_556 .
O3 Cu2 O1 C9 56.9(2) 2_656 .
N3 Cu2 O1 C9 -135.3(2) 2_556 .
O6 Cu2 O1 C9 -32.1(2) . .
O5 Cu1 O2 C9 -135.9(2) . .
O6 Cu1 O2 C9 48.6(2) . .
N2 Cu1 O2 C9 -68.6(6) . .
O6 Cu1 O5 Cu3 -40.3(6) . .
O2 Cu1 O5 Cu3 171.83(12) . .
N2 Cu1 O5 Cu3 0.30(12) . .
O5 Cu3 O5 Cu1 -81(15) 2_666 .
N1 Cu3 O5 Cu1 176.40(12) 2_666 .
N1 Cu3 O5 Cu1 -3.60(12) . .
O5 Cu1 O6 Cu2 47.0(6) . 2_556
O2 Cu1 O6 Cu2 -165.44(10) . 2_556
N2 Cu1 O6 Cu2 6.39(11) . 2_556
O5 Cu1 O6 Cu2 150.2(5) . .
O2 Cu1 O6 Cu2 -62.21(8) . .
N2 Cu1 O6 Cu2 109.62(8) . .
O1 Cu2 O6 Cu1 60.11(8) . .
O6 Cu2 O6 Cu1 -122.46(10) 2_556 .
O3 Cu2 O6 Cu1 -29.58(8) 2_656 .
N3 Cu2 O6 Cu1 150.85(8) 2_556 .
O1 Cu2 O6 Cu2 -177.43(7) . 2_556
O6 Cu2 O6 Cu2 0.0 2_556 2_556
O3 Cu2 O6 Cu2 92.88(8) 2_656 2_556
N3 Cu2 O6 Cu2 -86.69(9) 2_556 2_556
O5 Cu3 N1 N2 -172.69(18) 2_666 .
O5 Cu3 N1 N2 7.31(18) . .
N1 Cu3 N1 N2 -107(14) 2_666 .
O5 Cu3 N1 C2 9.3(3) 2_666 .
O5 Cu3 N1 C2 -170.7(3) . .
N1 Cu3 N1 C2 75(14) 2_666 .
C2 N1 N2 N3 0.3(3) . .
Cu3 N1 N2 N3 -178.22(15) . .
C2 N1 N2 Cu1 168.92(17) . .
Cu3 N1 N2 Cu1 -9.6(3) . .
O5 Cu1 N2 N1 5.84(19) . .
O6 Cu1 N2 N1 -179.6(2) . .
O2 Cu1 N2 N1 -61.6(6) . .
O5 Cu1 N2 N3 172.8(2) . .
O6 Cu1 N2 N3 -12.64(19) . .
O2 Cu1 N2 N3 105.4(5) . .
N1 N2 N3 C1 -0.1(3) . .
Cu1 N2 N3 C1 -168.65(17) . .
N1 N2 N3 Cu2 -176.98(15) . 2_556
Cu1 N2 N3 Cu2 14.5(3) . 2_556
N2 N3 C1 C2 -0.1(3) . .
Cu2 N3 C1 C2 175.94(19) 2_556 .
N2 N1 C2 C1 -0.4(3) . .
Cu3 N1 C2 C1 177.72(19) . .
N3 C1 C2 N1 0.3(3) . .
C8 C3 C4 C5 -3.4(4) . .
C9 C3 C4 C5 169.2(2) . .
C8 C3 C4 C10 170.9(2) . .
C9 C3 C4 C10 -16.5(4) . .
C3 C4 C5 C6 2.4(4) . .
C10 C4 C5 C6 -172.4(2) . .
C4 C5 C6 C7 0.1(4) . .
C5 C6 C7 C8 -1.4(4) . .
C6 C7 C8 C3 0.3(4) . .
C4 C3 C8 C7 2.1(4) . .
C9 C3 C8 C7 -170.7(2) . .
Cu1 O2 C9 O1 -10.1(4) . .
Cu1 O2 C9 C3 173.32(16) . .
Cu2 O1 C9 O2 4.0(4) . .
Cu2 O1 C9 C3 -179.43(15) . .
C8 C3 C9 O2 143.1(2) . .
C4 C3 C9 O2 -29.6(3) . .
C8 C3 C9 O1 -33.9(3) . .
C4 C3 C9 O1 153.5(2) . .
Cu2 O3 C10 O4 19.4(4) 2_656 .
Cu2 O3 C10 C4 -153.86(17) 2_656 .
C5 C4 C10 O4 -46.5(4) . .
C3 C4 C10 O4 139.1(3) . .
C5 C4 C10 O3 127.1(3) . .
C3 C4 C10 O3 -47.3(4) . .
